data_1544059
loop_
_publ_author_name
'Abu Thaher, Bassam'
'Schollmeyer, Dieter'
'Qeshta, Basem'
'Deigner, Hans-Peter'

_publ_section_title
;
 3-(2,4-Difluorophenyl)-1-(pyridin-4-yl)benzo[4,5]imidazo[1,2-<i>d</i>][1,2,4]triazin-4(<i>3H</i>)-one
;
_journal_issue 9
_journal_name_full IUCrData
_journal_page_first x161380
_journal_paper_doi 10.1107/S2414314616013808
_journal_volume 1
_journal_year 2016
_chemical_formula_iupac 'C20 H11 F2 N5 O'
_chemical_formula_moiety 'C20 H11 F2 N5 O'
_chemical_formula_sum 'C20 H11 F2 N5 O'
_chemical_formula_weight 375.34
_chemical_name_systematic
3-(2,4-Difluorophenyl)-1-(pyridin-4-yl)benzo[4,5]imidazo[1,2-<i>d</i>][1,2,4]triazin-4(<i>3H</i>)-one
_space_group_crystal_system monoclinic
_space_group_IT_number 15
_space_group_name_Hall '-C 2yc'
_space_group_name_H-M_alt 'C 1 2/c 1'
_symmetry_space_group_name_Hall '-C 2yc'
_symmetry_space_group_name_H-M 'C 1 2/c 1'
_atom_sites_solution_hydrogens geom
_audit_creation_method SHELXL-2014/7
_cell_angle_alpha 90
_cell_angle_beta 94.075(4)
_cell_angle_gamma 90
_cell_formula_units_Z 8
_cell_length_a 27.1174(13)
_cell_length_b 10.1914(3)
_cell_length_c 11.9292(6)
_cell_measurement_reflns_used 8710
_cell_measurement_temperature 193(2)
_cell_measurement_theta_max 28.33
_cell_measurement_theta_min 2.14
_cell_volume 3288.5(2)
_computing_cell_refinement
;
X-AREA (Stoe & Cie, 2006)
;
_computing_data_collection
;
X-AREA (Stoe & Cie, 2006)
;
_computing_data_reduction
;
X-RED32 (Stoe & Cie, 2006)
;
_computing_publication_material
;
SHELXL2014 (Sheldrick, 2015)
;
_computing_structure_refinement
;
SHELXL2014 (Sheldrick, 2015)
;
_computing_structure_solution
;
SIR2004 (Altomare <i>et al.</i>,  1995)
;
_diffrn_ambient_temperature 193(2)
_diffrn_detector_area_resol_mean 6.67
_diffrn_measured_fraction_theta_full 0.996
_diffrn_measured_fraction_theta_max 0.995
_diffrn_measurement_device '2-circle goniometer'
_diffrn_measurement_device_type 'Stoe IPDS 2T'
_diffrn_measurement_method 'rotation method'
_diffrn_radiation_type MoK\a
_diffrn_radiation_wavelength 0.71073
_diffrn_reflns_av_R_equivalents 0.0232
_diffrn_reflns_limit_h_max 36
_diffrn_reflns_limit_h_min -36
_diffrn_reflns_limit_k_max 12
_diffrn_reflns_limit_k_min -13
_diffrn_reflns_limit_l_max 15
_diffrn_reflns_limit_l_min -13
_diffrn_reflns_number 8967
_diffrn_reflns_theta_full 25.242
_diffrn_reflns_theta_max 28.250
_diffrn_reflns_theta_min 2.703
_exptl_absorpt_coefficient_mu 0.114
_exptl_absorpt_correction_type none
_exptl_crystal_colour colourless
_exptl_crystal_density_diffrn 1.516
_exptl_crystal_description plate
_exptl_crystal_F_000 1536
_exptl_crystal_size_max 0.25
_exptl_crystal_size_mid 0.20
_exptl_crystal_size_min 0.06
_refine_diff_density_max 0.225
_refine_diff_density_min -0.222
_refine_ls_extinction_method none
_refine_ls_goodness_of_fit_ref 1.056
_refine_ls_hydrogen_treatment constr
_refine_ls_matrix_type full
_refine_ls_number_parameters 253
_refine_ls_number_reflns 4043
_refine_ls_number_restraints 0
_refine_ls_restrained_S_all 1.056
_refine_ls_R_factor_all 0.0560
_refine_ls_R_factor_gt 0.0375
_refine_ls_shift/su_max 0.001
_refine_ls_shift/su_mean 0.000
_refine_ls_structure_factor_coef Fsqd
_refine_ls_weighting_details 'w=1/[\s^2^(Fo^2^)+(0.0433P)^2^+1.3818P] where P=(Fo^2^+2Fc^2^)/3'
_refine_ls_weighting_scheme calc
_refine_ls_wR_factor_gt 0.0890
_refine_ls_wR_factor_ref 0.0983
_reflns_number_gt 2985
_reflns_number_total 4043
_reflns_threshold_expression 'I > 2\s(I)'
_cod_data_source_file hb4075sup1.cif
_cod_data_source_block I
_cod_database_code 1544059
_shelx_space_group_comment
;
The symmetry employed for this shelxl refinement is uniquely defined
by the following loop, which should always be used as a source of
symmetry information in preference to the above space-group names.
They are only intended as comments.
;
_shelx_estimated_absorpt_t_min 0.972
_shelx_estimated_absorpt_t_max 0.993

loop_
_space_group_symop_operation_xyz
'x, y, z'
'-x, y, -z+1/2'
'x+1/2, y+1/2, z'
'-x+1/2, y+1/2, -z+1/2'
'-x, -y, -z'
'x, -y, z-1/2'
'-x+1/2, -y+1/2, -z'
'x+1/2, -y+1/2, z-1/2'

loop_
_atom_site_type_symbol
_atom_site_label
_atom_site_fract_x
_atom_site_fract_y
_atom_site_fract_z
_atom_site_U_iso_or_equiv
_atom_site_adp_type
_atom_site_calc_flag
_atom_site_occupancy
N N1 0.66970(4) 0.29698(11) 0.47943(9) 0.0261(2) Uani d 1
C C1 0.63343(4) 0.25857(13) 0.39840(11) 0.0264(3) Uani d 1
N N2 0.60540(4) 0.15937(11) 0.41154(9) 0.0285(2) Uani d 1
N N3 0.61157(4) 0.08983(11) 0.51134(9) 0.0284(2) Uani d 1
C C4 0.64512(5) 0.11782(13) 0.60141(11) 0.0284(3) Uani d 1
C C5 0.67531(4) 0.23382(13) 0.58282(11) 0.0277(3) Uani d 1
N N6 0.70939(4) 0.28491(12) 0.65223(10) 0.0321(3) Uani d 1
C C7 0.72797(5) 0.38863(14) 0.59241(12) 0.0307(3) Uani d 1
C C8 0.76485(5) 0.47860(15) 0.62792(13) 0.0372(3) Uani d 1
H H8 0.7813 0.4733 0.7008 0.045 Uiso calc 1
C C9 0.77631(5) 0.57509(15) 0.55318(15) 0.0410(4) Uani d 1
H H9 0.8010 0.6377 0.5754 0.049 Uiso calc 1
C C10 0.75252(5) 0.58334(15) 0.44541(14) 0.0391(3) Uani d 1
H H10 0.7616 0.6514 0.3965 0.047 Uiso calc 1
C C11 0.71615(5) 0.49545(14) 0.40798(12) 0.0336(3) Uani d 1
H H11 0.7002 0.5006 0.3345 0.040 Uiso calc 1
C C12 0.70418(5) 0.39889(13) 0.48411(11) 0.0282(3) Uani d 1
C C13 0.62513(5) 0.33508(13) 0.29263(11) 0.0273(3) Uani d 1
C C14 0.64386(5) 0.29223(15) 0.19487(12) 0.0350(3) Uani d 1
H H14 0.6623 0.2131 0.1934 0.042 Uiso calc 1
C C15 0.63516(6) 0.36720(16) 0.09878(12) 0.0383(3) Uani d 1
H H15 0.6489 0.3379 0.0321 0.046 Uiso calc 1
N N16 0.60912(5) 0.47670(14) 0.09364(11) 0.0403(3) Uani d 1
C C17 0.59074(7) 0.51542(19) 0.18872(15) 0.0525(4) Uani d 1
H H17 0.5715 0.5934 0.1869 0.063 Uiso calc 1
C C18 0.59783(7) 0.44954(17) 0.28996(13) 0.0474(4) Uani d 1
H H18 0.5843 0.4821 0.3558 0.057 Uiso calc 1
C C19 0.58143(5) -0.02544(13) 0.51111(11) 0.0291(3) Uani d 1
C C20 0.58144(5) -0.11194(15) 0.42175(12) 0.0354(3) Uani d 1
H H20 0.6029 -0.0973 0.3634 0.042 Uiso calc 1
C C21 0.55029(6) -0.21993(16) 0.41718(14) 0.0439(4) Uani d 1
H H21 0.5498 -0.2795 0.3558 0.053 Uiso calc 1
C C22 0.52009(6) -0.23884(16) 0.50342(15) 0.0446(4) Uani d 1
C C23 0.51848(5) -0.15508(17) 0.59252(14) 0.0424(4) Uani d 1
H H23 0.4970 -0.1704 0.6507 0.051 Uiso calc 1
C C24 0.54937(5) -0.04707(15) 0.59455(12) 0.0335(3) Uani d 1
F F25 0.48935(4) -0.34381(11) 0.49899(11) 0.0706(4) Uani d 1
F F26 0.54621(3) 0.04138(10) 0.67697(7) 0.0446(2) Uani d 1
O O27 0.64870(3) 0.05067(10) 0.68590(8) 0.0350(2) Uani d 1

loop_
_atom_site_aniso_label
_atom_site_aniso_U_11
_atom_site_aniso_U_22
_atom_site_aniso_U_33
_atom_site_aniso_U_12
_atom_site_aniso_U_13
_atom_site_aniso_U_23
N1 0.0272(5) 0.0265(5) 0.0244(5) -0.0003(4) 0.0002(4) 0.0006(4)
C1 0.0274(6) 0.0285(6) 0.0231(6) 0.0014(5) 0.0006(4) -0.0004(5)
N2 0.0322(5) 0.0295(6) 0.0232(5) -0.0017(4) -0.0024(4) 0.0043(4)
N3 0.0305(5) 0.0294(6) 0.0246(5) -0.0027(4) -0.0020(4) 0.0049(4)
C4 0.0273(6) 0.0316(7) 0.0260(6) 0.0030(5) -0.0002(5) 0.0022(5)
C5 0.0281(6) 0.0309(7) 0.0239(6) 0.0023(5) -0.0007(5) 0.0018(5)
N6 0.0304(5) 0.0342(6) 0.0309(6) -0.0010(5) -0.0033(4) -0.0011(5)
C7 0.0276(6) 0.0312(7) 0.0331(7) 0.0012(5) 0.0005(5) -0.0035(6)
C8 0.0305(7) 0.0382(8) 0.0423(8) -0.0027(6) -0.0022(6) -0.0080(6)
C9 0.0317(7) 0.0364(8) 0.0551(10) -0.0067(6) 0.0042(6) -0.0104(7)
C10 0.0384(7) 0.0322(7) 0.0479(9) -0.0058(6) 0.0117(6) -0.0025(6)
C11 0.0353(7) 0.0318(7) 0.0340(7) -0.0011(5) 0.0064(5) -0.0005(6)
C12 0.0262(6) 0.0274(6) 0.0312(7) -0.0002(5) 0.0032(5) -0.0045(5)
C13 0.0299(6) 0.0276(6) 0.0241(6) -0.0033(5) -0.0003(5) 0.0018(5)
C14 0.0399(7) 0.0339(7) 0.0319(7) 0.0021(6) 0.0064(6) 0.0027(6)
C15 0.0462(8) 0.0424(8) 0.0269(7) -0.0042(6) 0.0073(6) 0.0008(6)
N16 0.0474(7) 0.0429(7) 0.0304(6) -0.0012(6) 0.0008(5) 0.0090(6)
C17 0.0697(11) 0.0496(10) 0.0390(9) 0.0248(9) 0.0088(8) 0.0120(8)
C18 0.0680(11) 0.0455(9) 0.0298(8) 0.0211(8) 0.0111(7) 0.0063(7)
C19 0.0280(6) 0.0296(6) 0.0288(7) -0.0022(5) -0.0041(5) 0.0046(5)
C20 0.0370(7) 0.0356(7) 0.0329(7) -0.0001(6) -0.0020(5) 0.0016(6)
C21 0.0504(9) 0.0349(8) 0.0447(9) -0.0032(7) -0.0087(7) -0.0038(7)
C22 0.0416(8) 0.0368(8) 0.0535(10) -0.0137(6) -0.0116(7) 0.0114(7)
C23 0.0339(7) 0.0515(9) 0.0410(8) -0.0109(7) -0.0033(6) 0.0141(7)
C24 0.0308(6) 0.0395(8) 0.0294(7) -0.0007(6) -0.0030(5) 0.0034(6)
F25 0.0691(7) 0.0532(7) 0.0871(9) -0.0348(6) -0.0104(6) 0.0085(6)
F26 0.0385(4) 0.0609(6) 0.0350(5) -0.0032(4) 0.0062(3) -0.0062(4)
O27 0.0350(5) 0.0400(6) 0.0292(5) -0.0021(4) -0.0036(4) 0.0097(4)

loop_
_atom_type_symbol
_atom_type_description
_atom_type_scat_dispersion_real
_atom_type_scat_dispersion_imag
_atom_type_scat_source
C C 0.0033 0.0016 'International Tables Vol C Tables 4.2.6.8 and 6.1.1.4'
H H 0.0000 0.0000 'International Tables Vol C Tables 4.2.6.8 and 6.1.1.4'
N N 0.0061 0.0033 'International Tables Vol C Tables 4.2.6.8 and 6.1.1.4'
O O 0.0106 0.0060 'International Tables Vol C Tables 4.2.6.8 and 6.1.1.4'
F F 0.0171 0.0103 'International Tables Vol C Tables 4.2.6.8 and 6.1.1.4'

loop_
_geom_angle_atom_site_label_1
_geom_angle_atom_site_label_2
_geom_angle_atom_site_label_3
_geom_angle
C1 N1 C5 121.03(11)
C1 N1 C12 132.71(11)
C5 N1 C12 106.17(10)
N2 C1 N1 122.38(12)
N2 C1 C13 117.54(11)
N1 C1 C13 120.06(11)
C1 N2 N3 118.19(10)
N2 N3 C4 126.36(11)
N2 N3 C19 112.60(10)
C4 N3 C19 120.89(11)
O27 C4 N3 122.36(12)
O27 C4 C5 124.57(12)
N3 C4 C5 113.06(11)
N6 C5 N1 113.96(12)
N6 C5 C4 127.21(12)
N1 C5 C4 118.78(11)
C5 N6 C7 104.12(11)
N6 C7 C8 128.32(13)
N6 C7 C12 111.64(11)
C8 C7 C12 120.03(13)
C9 C8 C7 117.44(14)
C9 C8 H8 121.3
C7 C8 H8 121.3
C8 C9 C10 121.79(14)
C8 C9 H9 119.1
C10 C9 H9 119.1
C11 C10 C9 121.98(14)
C11 C10 H10 119.0
C9 C10 H10 119.0
C10 C11 C12 116.17(14)
C10 C11 H11 121.9
C12 C11 H11 121.9
C11 C12 N1 133.32(12)
C11 C12 C7 122.58(12)
N1 C12 C7 104.10(11)
C14 C13 C18 118.57(13)
C14 C13 C1 120.68(12)
C18 C13 C1 120.74(12)
C13 C14 C15 118.39(14)
C13 C14 H14 120.8
C15 C14 H14 120.8
N16 C15 C14 124.37(14)
N16 C15 H15 117.8
C14 C15 H15 117.8
C15 N16 C17 116.28(13)
N16 C17 C18 124.27(16)
N16 C17 H17 117.9
C18 C17 H17 117.9
C13 C18 C17 118.11(15)
C13 C18 H18 120.9
C17 C18 H18 120.9
C20 C19 C24 119.14(13)
C20 C19 N3 119.56(12)
C24 C19 N3 121.12(13)
C19 C20 C21 120.19(14)
C19 C20 H20 119.9
C21 C20 H20 119.9
C22 C21 C20 118.43(15)
C22 C21 H21 120.8
C20 C21 H21 120.8
F25 C22 C23 118.03(16)
F25 C22 C21 118.65(16)
C23 C22 C21 123.29(14)
C22 C23 C24 117.26(15)
C22 C23 H23 121.4
C24 C23 H23 121.4
F26 C24 C23 118.53(13)
F26 C24 C19 119.74(13)
C23 C24 C19 121.65(14)

loop_
_geom_bond_atom_site_label_1
_geom_bond_atom_site_label_2
_geom_bond_distance
N1 C1 1.3857(16)
N1 C5 1.3900(17)
N1 C12 1.3958(16)
C1 N2 1.2810(17)
C1 C13 1.4867(18)
N2 N3 1.3854(15)
N3 C4 1.3874(16)
N3 C19 1.4310(17)
C4 O27 1.2165(16)
C4 C5 1.4637(19)
C5 N6 1.3047(16)
N6 C7 1.3898(19)
C7 C8 1.4000(19)
C7 C12 1.4064(19)
C8 C9 1.378(2)
C8 H8 0.9500
C9 C10 1.399(2)
C9 H9 0.9500
C10 C11 1.383(2)
C10 H10 0.9500
C11 C12 1.393(2)
C11 H11 0.9500
C13 C14 1.3759(19)
C13 C18 1.381(2)
C14 C15 1.384(2)
C14 H14 0.9500
C15 N16 1.320(2)
C15 H15 0.9500
N16 C17 1.331(2)
C17 C18 1.383(2)
C17 H17 0.9500
C18 H18 0.9500
C19 C20 1.383(2)
C19 C24 1.385(2)
C20 C21 1.386(2)
C20 H20 0.9500
C21 C22 1.373(3)
C21 H21 0.9500
C22 F25 1.3550(17)
C22 C23 1.366(3)
C23 C24 1.383(2)
C23 H23 0.9500
C24 F26 1.3412(17)

loop_
_geom_torsion_atom_site_label_1
_geom_torsion_atom_site_label_2
_geom_torsion_atom_site_label_3
_geom_torsion_atom_site_label_4
_geom_torsion
C5 N1 C1 N2 -4.15(19)
C12 N1 C1 N2 179.67(13)
C5 N1 C1 C13 174.45(12)
C12 N1 C1 C13 -1.7(2)
N1 C1 N2 N3 0.81(19)
C13 C1 N2 N3 -177.82(11)
C1 N2 N3 C4 1.05(19)
C1 N2 N3 C19 -174.38(12)
N2 N3 C4 O27 -179.03(13)
C19 N3 C4 O27 -3.9(2)
N2 N3 C4 C5 0.36(18)
C19 N3 C4 C5 175.44(12)
C1 N1 C5 N6 -176.87(12)
C12 N1 C5 N6 0.21(15)
C1 N1 C5 C4 5.47(18)
C12 N1 C5 C4 -177.45(11)
O27 C4 C5 N6 -1.5(2)
N3 C4 C5 N6 179.17(13)
O27 C4 C5 N1 175.86(13)
N3 C4 C5 N1 -3.51(17)
N1 C5 N6 C7 -0.04(15)
C4 C5 N6 C7 177.38(13)
C5 N6 C7 C8 178.73(14)
C5 N6 C7 C12 -0.15(15)
N6 C7 C8 C9 -178.81(14)
C12 C7 C8 C9 0.0(2)
C7 C8 C9 C10 -0.4(2)
C8 C9 C10 C11 0.1(2)
C9 C10 C11 C12 0.6(2)
C10 C11 C12 N1 178.28(14)
C10 C11 C12 C7 -1.1(2)
C1 N1 C12 C11 -3.1(2)
C5 N1 C12 C11 -179.73(14)
C1 N1 C12 C7 176.32(13)
C5 N1 C12 C7 -0.28(13)
N6 C7 C12 C11 179.80(12)
C8 C7 C12 C11 0.8(2)
N6 C7 C12 N1 0.27(15)
C8 C7 C12 N1 -178.71(12)
N2 C1 C13 C14 -80.58(16)
N1 C1 C13 C14 100.75(15)
N2 C1 C13 C18 98.39(17)
N1 C1 C13 C18 -80.27(17)
C18 C13 C14 C15 1.1(2)
C1 C13 C14 C15 -179.89(13)
C13 C14 C15 N16 -1.4(2)
C14 C15 N16 C17 0.4(2)
C15 N16 C17 C18 0.8(3)
C14 C13 C18 C17 0.0(2)
C1 C13 C18 C17 -179.04(16)
N16 C17 C18 C13 -1.0(3)
N2 N3 C19 C20 49.73(16)
C4 N3 C19 C20 -125.98(14)
N2 N3 C19 C24 -125.31(13)
C4 N3 C19 C24 58.98(17)
C24 C19 C20 C21 -1.1(2)
N3 C19 C20 C21 -176.22(13)
C19 C20 C21 C22 -0.5(2)
C20 C21 C22 F25 179.60(14)
C20 C21 C22 C23 1.4(2)
F25 C22 C23 C24 -178.73(13)
C21 C22 C23 C24 -0.5(2)
C22 C23 C24 F26 175.62(13)
C22 C23 C24 C19 -1.2(2)
C20 C19 C24 F26 -174.80(12)
N3 C19 C24 F26 0.26(19)
C20 C19 C24 C23 2.0(2)
N3 C19 C24 C23 177.06(13)

_cod_database_fobs_code 1544059
